data_4134813
loop_
_publ_author_name
'Mao, Lingling'
'Guo, Peijun'
'Kepenekian, Mika\"el'
'Spanopoulos, Ioannis'
'He, Yihui'
'Katan, Claudine'
'Even, Jacky'
'Schaller, Richard D.'
'Seshadri, Ram'
'Stoumpos, Constantinos C.'
'Kanatzidis, Mercouri G.'

_publ_section_title
;
 Organic Cation Alloying on Intralayer A and Interlayer A' sites in 2D
 Hybrid Dion-Jacobson Lead Bromide Perovskites
 (A')(A)Pb<sub>2</sub>Br<sub>7</sub>.
;
_journal_name_full 'Journal of the American Chemical Society'
_journal_paper_doi 10.1021/jacs.0c01625
_journal_year 2020
_chemical_formula_moiety '0.5(C2 H10 Br14 N4 Pb4), 0.5(C12 H32 N4)'
_chemical_formula_sum 'C7 H21 Br7 N4 Pb2'
_chemical_formula_weight 1135.03
_space_group_crystal_system monoclinic
_space_group_IT_number 8
_space_group_name_Hall 'C -2y'
_space_group_name_H-M_alt 'C 1 m 1'
_atom_sites_solution_hydrogens geom
_audit_creation_date 2020-01-13
_audit_creation_method
;
Olex2 1.2
(compiled 2018.05.29 svn.r3508 for OlexSys, GUI svn.r5506)
;
_cell_angle_alpha 90
_cell_angle_beta 89.99(3)
_cell_angle_gamma 90
_cell_formula_units_Z 2
_cell_length_a 8.4615(17)
_cell_length_b 8.4650(17)
_cell_length_c 16.004(3)
_cell_measurement_reflns_used 3564
_cell_measurement_temperature 293(2)
_cell_measurement_theta_max 29.62
_cell_measurement_theta_min 2.54
_cell_volume 1146.3(4)
_computing_molecular_graphics 'Olex2 (Dolomanov et al., 2009)'
_computing_publication_material 'Olex2 (Dolomanov et al., 2009)'
_computing_structure_refinement 'XL (Sheldrick, 2008)'
_diffrn_ambient_temperature 293(2)
_diffrn_detector 'image plate (34 cm diameter)'
_diffrn_detector_area_resol_mean 6.67
_diffrn_detector_type STOE
_diffrn_measured_fraction_theta_full 0.992
_diffrn_measured_fraction_theta_max 0.994
_diffrn_measurement_details ' 117 frames, detector distance = 100 mm'
_diffrn_measurement_device '2-circle goniometer'
_diffrn_measurement_device_type 'STOE IPDS 2'
_diffrn_measurement_method 'rotation method'
_diffrn_radiation_collimation '0.5 mm diameter, monocapillary'
_diffrn_radiation_monochromator 'plane graphite'
_diffrn_radiation_type 'Mo K\a'
_diffrn_radiation_wavelength 0.71073
_diffrn_reflns_av_R_equivalents 0.0308
_diffrn_reflns_av_unetI/netI 0.0275
_diffrn_reflns_Laue_measured_fraction_full 0.992
_diffrn_reflns_Laue_measured_fraction_max 0.994
_diffrn_reflns_limit_h_max 10
_diffrn_reflns_limit_h_min -11
_diffrn_reflns_limit_k_max 11
_diffrn_reflns_limit_k_min -11
_diffrn_reflns_limit_l_max 21
_diffrn_reflns_limit_l_min -21
_diffrn_reflns_number 5567
_diffrn_reflns_point_group_measured_fraction_full 0.935
_diffrn_reflns_point_group_measured_fraction_max 0.921
_diffrn_reflns_theta_full 25.242
_diffrn_reflns_theta_max 29.177
_diffrn_reflns_theta_min 2.545
_diffrn_source 'sealed X-ray tube, 12 x 0.4 mm long-fine focus'
_diffrn_source_current 40
_diffrn_source_power 2.00
_diffrn_source_voltage 50
_exptl_absorpt_coefficient_mu 26.864
_exptl_absorpt_correction_T_max 0.4733
_exptl_absorpt_correction_T_min 0.0415
_exptl_absorpt_correction_type integration
_exptl_crystal_colour yellow
_exptl_crystal_density_diffrn 3.288
_exptl_crystal_description plate
_exptl_crystal_F_000 1000
_exptl_crystal_size_max 0.1069
_exptl_crystal_size_mid 0.0790
_exptl_crystal_size_min 0.0132
_refine_diff_density_max 1.309
_refine_diff_density_min -1.878
_refine_diff_density_rms 0.289
_refine_ls_abs_structure_details
;
 Flack x determined using 1002 quotients [(I+)-(I-)]/[(I+)+(I-)]
 (Parsons, Flack and Wagner, Acta Cryst. B69 (2013) 249-259).
;
_refine_ls_abs_structure_Flack 0.23(3)
_refine_ls_extinction_method none
_refine_ls_goodness_of_fit_ref 1.076
_refine_ls_hydrogen_treatment constr
_refine_ls_matrix_type full
_refine_ls_number_parameters 75
_refine_ls_number_reflns 3034
_refine_ls_number_restraints 30
_refine_ls_restrained_S_all 1.082
_refine_ls_R_factor_all 0.0560
_refine_ls_R_factor_gt 0.0460
_refine_ls_shift/su_max 0.979
_refine_ls_shift/su_mean 0.161
_refine_ls_structure_factor_coef Fsqd
_refine_ls_weighting_details 'w=1/[\s^2^(Fo^2^)+(0.0641P)^2^+8.6979P] where P=(Fo^2^+2Fc^2^)/3'
_refine_ls_weighting_scheme calc
_refine_ls_wR_factor_gt 0.1138
_refine_ls_wR_factor_ref 0.1196
_reflns_Friedel_coverage 0.851
_reflns_Friedel_fraction_full 0.878
_reflns_Friedel_fraction_max 0.848
_reflns_number_gt 2564
_reflns_number_total 3034
_reflns_threshold_expression 'I > 2\s(I)'
_cod_data_source_file ja0c01625_si_002.cif
_cod_data_source_block cm
_cod_database_code 4134813
_shelx_shelxl_version_number 2014/7
_shelx_space_group_comment
;
The symmetry employed for this shelxl refinement is uniquely defined
by the following loop, which should always be used as a source of
symmetry information in preference to the above space-group names.
They are only intended as comments.
;
_olex2_refinement_description
;
1. Twinned data refinement
 Scales: 0.465(15)
 0.535(15)
2. Fixed Uiso
 At 1.2 times of:
  All C(H) groups, All C(H,H) groups, All N(H,H) groups, All N(H,H,H) groups
3. Restrained distances
 C1-N1 = N1-C5
 1.5 with sigma of 0.02
 N1-C5 = C5-C4
 1.5 with sigma of 0.02
 C5-C4 = C4-C3
 1.5 with sigma of 0.02
 C4-C3 = C3-C2
 1.5 with sigma of 0.02
 C2-C1 = C1-N1
 1.5 with sigma of 0.02
 N2-C6 = C6-C4
 1.5 with sigma of 0.02
 C3-C4 = C4-C6
 1.5 with sigma of 0.02
 N3-C7
 1.4 with sigma of 0.02
 N4-C7 = C7-N3
 1.4 with sigma of 0.02
 N3-C7 = C7-N4
 1.35 with sigma of 0.02
 C1-C5
 2.442 with sigma of 0.04
 N1-C4
 2.457 with sigma of 0.04
 C5-C3
 2.457 with sigma of 0.04
 C4-C2
 2.487 with sigma of 0.04
 C2-N1
 2.457 with sigma of 0.04
 N2-C4
 2.661 with sigma of 0.04
 C3-C6
 2.598 with sigma of 0.04
 N4-N3
 2.425 with sigma of 0.04
 N3-N4
 2.416 with sigma of 0.04
4. Uiso/Uaniso restraints and constraints
Uiso(C1) = Uiso(N1) = Uiso(C5) = Uiso(C4) = Uiso(C3) = Uiso(C2)
Uiso(C1) = Uiso(N1) = Uiso(C5) = Uiso(C4) = Uiso(C3) = Uiso(C2) = Uiso(N2)
Uiso(C1) = Uiso(N1) = Uiso(C5) = Uiso(C4) = Uiso(C3) = Uiso(C2) = Uiso(C6) =
Uiso(N2)
Uiso(C7) = Uiso(C7) = Uiso(C7) = Uiso(C7) = Uiso(C7)
Uiso(C7) = Uiso(N3)
Uiso(C7) = Uiso(N4) = Uiso(N3)
5. Others
 Fixed Sof: H1A(0.5) H1B(0.5) H2A(0.5) H2B(0.5) H2C(0.5) H1C(0.5) H1D(0.5)
 H2D(0.5) H2E(0.5) H3A(0.5) H3B(0.5) H4(0.5) H5A(0.5) H5B(0.5) H6A(0.5) H6B(0.5)
6.a Ternary CH refined with riding coordinates:
 C4(H4)
6.b Secondary CH2 refined with riding coordinates:
 N1(H1A,H1B), C1(H1C,H1D), C2(H2D,H2E), C3(H3A,H3B), C5(H5A,H5B), C6(H6A,H6B)
6.c Aromatic/amide H refined with riding coordinates:
 C7(H7)
6.d X=CH2 refined with riding coordinates:
 N3(H3C,H3D), N4(H4A,H4B)
6.e Idealised Me refined as rotating group:
 N2(H2A,H2B,H2C)
;
_olex2_submission_special_instructions 'No special instructions were received'

loop_
_space_group_symop_operation_xyz
'x, y, z'
'x, -y, z'
'x+1/2, y+1/2, z'
'x+1/2, -y+1/2, z'

loop_
_atom_site_label
_atom_site_type_symbol
_atom_site_fract_x
_atom_site_fract_y
_atom_site_fract_z
_atom_site_U_iso_or_equiv
_atom_site_adp_type
_atom_site_occupancy
_atom_site_site_symmetry_order
_atom_site_calc_flag
_atom_site_refinement_flags_posn
_atom_site_refinement_flags_adp
_atom_site_refinement_flags_occupancy
_atom_site_disorder_assembly
_atom_site_disorder_group
Pb1 Pb 0.83222(10) 0.5000 1.14985(6) 0.0454(7) Uani 1 2 d S T P . .
Pb2 Pb 0.83220(11) 0.5000 0.76767(6) 0.0475(7) Uani 1 2 d S T P . .
Br3 Br 0.5869(8) 0.7601(13) 1.1506(5) 0.0846(18) Uani 1 1 d . . . . .
Br4 Br 0.5874(8) 0.7603(13) 0.7663(5) 0.0913(19) Uani 1 1 d . . . . .
Br6 Br 0.8178(18) 0.5000 0.9609(8) 0.0860(16) Uani 1 2 d S T P . .
Br8 Br 0.8133(18) 0.5000 0.5857(6) 0.149(6) Uani 1 2 d S T P . .
Br9 Br 0.8147(17) 0.5000 1.3302(5) 0.137(5) Uani 1 2 d S T P . .
N1 N 0.969(10) 1.0000 0.338(5) 0.226(19) Uiso 1 2 d DS T P . .
H1A H 1.0191 1.0843 0.3179 0.271 Uiso 0.5 1 calc R . . . .
H1B H 1.0191 0.9157 0.3179 0.271 Uiso 0.5 1 calc R . . . .
N2 N 0.779(12) 1.0000 0.639(5) 0.226(19) Uiso 1 2 d DS T P . .
H2A H 0.6968 1.0565 0.6210 0.271 Uiso 0.5 1 calc GR . . A -1
H2B H 0.8165 1.0423 0.6858 0.271 Uiso 0.5 1 calc GR . . A -1
H2C H 0.7481 0.9012 0.6488 0.271 Uiso 0.5 1 calc GR . . A -1
C1 C 0.810(12) 1.0000 0.301(5) 0.226(19) Uiso 1 2 d DS T P . .
H1C H 0.8010 1.0922 0.2654 0.271 Uiso 0.5 1 calc R . . . .
H1D H 0.8010 0.9078 0.2654 0.271 Uiso 0.5 1 calc R . . . .
C2 C 0.674(10) 1.0000 0.358(6) 0.226(19) Uiso 1 2 d DS T P . .
H2D H 0.6108 0.9081 0.3435 0.271 Uiso 0.5 1 calc R . . . .
H2E H 0.6108 1.0919 0.3435 0.271 Uiso 0.5 1 calc R . . . .
C3 C 0.691(10) 1.0000 0.451(6) 0.226(19) Uiso 1 2 d DS T P . .
H3A H 0.6373 1.0923 0.4728 0.271 Uiso 0.5 1 calc R . . . .
H3B H 0.6373 0.9077 0.4728 0.271 Uiso 0.5 1 calc R . . . .
C4 C 0.855(11) 1.0000 0.484(5) 0.226(19) Uiso 1 2 d DS T P . .
H4 H 0.8553 1.1158 0.4837 0.271 Uiso 0.5 1 calc R . . . .
C5 C 0.996(9) 1.0000 0.429(5) 0.226(19) Uiso 1 2 d DS T P . .
H5A H 1.0584 0.9078 0.4432 0.271 Uiso 0.5 1 calc R . . . .
H5B H 1.0584 1.0922 0.4432 0.271 Uiso 0.5 1 calc R . . . .
C6 C 0.904(11) 1.0000 0.574(5) 0.226(19) Uiso 1 2 d DS T P . .
H6A H 0.9700 0.9078 0.5834 0.271 Uiso 0.5 1 calc R . . . .
H6B H 0.9700 1.0922 0.5834 0.271 Uiso 0.5 1 calc R . . . .
C7 C 0.759(15) 1.0000 0.991(8) 0.25(3) Uiso 1 2 d DS T P . .
H7 H 0.7495 1.0000 1.0491 0.300 Uiso 1 2 calc RS T P . .
N3 N 0.908(13) 1.0000 0.957(10) 0.25(3) Uiso 1 2 d DS T P . .
H3C H 0.9191 1.0000 0.9031 0.300 Uiso 1 2 calc RS T P . .
H3D H 0.9897 1.0000 0.9884 0.300 Uiso 1 2 calc RS T P . .
N4 N 0.623(12) 1.0000 0.944(9) 0.25(3) Uiso 1 2 d DS T P . .
H4A H 0.6284 1.0000 0.8907 0.300 Uiso 1 2 calc RS T P . .
H4B H 0.5322 1.0000 0.9686 0.300 Uiso 1 2 calc RS T P . .

loop_
_atom_site_aniso_label
_atom_site_aniso_U_11
_atom_site_aniso_U_22
_atom_site_aniso_U_33
_atom_site_aniso_U_23
_atom_site_aniso_U_13
_atom_site_aniso_U_12
Pb1 0.047(2) 0.0366(16) 0.0530(11) 0.000 0.0009(11) 0.000
Pb2 0.042(2) 0.044(2) 0.0569(11) 0.000 -0.0009(11) 0.000
Br3 0.060(4) 0.083(5) 0.111(3) -0.015(2) -0.004(2) 0.032(2)
Br4 0.060(4) 0.085(4) 0.128(4) 0.019(3) 0.005(3) 0.037(2)
Br6 0.080(8) 0.128(10) 0.0494(16) 0.000 0.003(2) 0.000
Br8 0.175(15) 0.21(2) 0.065(4) 0.000 -0.041(6) 0.000
Br9 0.173(14) 0.192(18) 0.047(4) 0.000 0.031(5) 0.000

loop_
_atom_type_symbol
_atom_type_description
_atom_type_scat_dispersion_real
_atom_type_scat_dispersion_imag
_atom_type_scat_source
C C 0.0033 0.0016 'International Tables Vol C Tables 4.2.6.8 and 6.1.1.4'
H H 0.0000 0.0000 'International Tables Vol C Tables 4.2.6.8 and 6.1.1.4'
Br Br -0.2901 2.4595 'International Tables Vol C Tables 4.2.6.8 and 6.1.1.4'
N N 0.0061 0.0033 'International Tables Vol C Tables 4.2.6.8 and 6.1.1.4'
Pb Pb -3.3944 10.1111 'International Tables Vol C Tables 4.2.6.8 and 6.1.1.4'

loop_
_geom_angle_atom_site_label_1
_geom_angle_atom_site_label_2
_geom_angle_atom_site_label_3
_geom_angle
_geom_angle_site_symmetry_1
_geom_angle_site_symmetry_3
_geom_angle_publ_flag
Br3 Pb1 Br3 86.6(4) 4_565 3_545 ?
Br3 Pb1 Br3 93.4(4) 2_565 . ?
Br3 Pb1 Br3 176.6(4) 4_565 2_565 ?
Br3 Pb1 Br3 176.6(4) 3_545 . ?
Br3 Pb1 Br3 90.01(2) 4_565 . ?
Br3 Pb1 Br3 90.01(2) 3_545 2_565 ?
Br3 Pb1 Br6 88.6(3) . . ?
Br3 Pb1 Br6 91.9(3) 3_545 . ?
Br3 Pb1 Br6 88.6(3) 2_565 . ?
Br3 Pb1 Br6 91.9(3) 4_565 . ?
Br9 Pb1 Br3 87.8(3) . . ?
Br9 Pb1 Br3 91.9(3) . 3_545 ?
Br9 Pb1 Br3 91.9(3) . 4_565 ?
Br9 Pb1 Br3 87.8(3) . 2_565 ?
Br9 Pb1 Br6 174.7(5) . . ?
Br4 Pb2 Br4 176.3(4) 4_565 2_565 ?
Br4 Pb2 Br4 176.3(4) 3_545 . ?
Br4 Pb2 Br4 93.5(4) 2_565 . ?
Br4 Pb2 Br4 90.01(2) 3_545 2_565 ?
Br4 Pb2 Br4 90.01(2) 4_565 . ?
Br4 Pb2 Br4 86.4(4) 4_565 3_545 ?
Br4 Pb2 Br6 92.1(3) 4_565 . ?
Br4 Pb2 Br6 88.9(3) 2_565 . ?
Br4 Pb2 Br6 88.9(3) . . ?
Br4 Pb2 Br6 92.1(3) 3_545 . ?
Br8 Pb2 Br4 91.9(3) . 4_565 ?
Br8 Pb2 Br4 87.4(3) . 2_565 ?
Br8 Pb2 Br4 91.9(3) . 3_545 ?
Br8 Pb2 Br4 87.4(3) . . ?
Br8 Pb2 Br6 174.6(5) . . ?
Pb1 Br3 Pb1 176.6(4) 3_455 . ?
Pb2 Br4 Pb2 176.3(4) 3_455 . ?
Pb1 Br6 Pb2 175.4(6) . . ?
H1A N1 H1B 106.6 . . ?
C1 N1 H1A 106.8 . . ?
C1 N1 H1B 106.8 . . ?
C1 N1 C5 122(3) . . ?
C5 N1 H1A 106.7 . . ?
C5 N1 H1B 106.7 . . ?
H2A N2 H2B 100.6 . . ?
H2A N2 H2C 100.6 . . ?
H2B N2 H2C 100.6 . . ?
C6 N2 H2A 117.6 . . ?
C6 N2 H2B 117.0 . . ?
C6 N2 H2C 117.3 . . ?
N1 C1 H1C 107.7 . . ?
N1 C1 H1D 107.7 . . ?
H1C C1 H1D 107.1 . . ?
C2 C1 N1 118(4) . . ?
C2 C1 H1C 107.8 . . ?
C2 C1 H1D 107.8 . . ?
C1 C2 H2D 106.6 . . ?
C1 C2 H2E 106.6 . . ?
C1 C2 C3 123(4) . . ?
H2D C2 H2E 106.6 . . ?
C3 C2 H2D 106.7 . . ?
C3 C2 H2E 106.7 . . ?
C2 C3 H3A 108.2 . . ?
C2 C3 H3B 108.2 . . ?
H3A C3 H3B 107.3 . . ?
C4 C3 C2 116(4) . . ?
C4 C3 H3A 108.2 . . ?
C4 C3 H3B 108.2 . . ?
C3 C4 H4 90.0 . . ?
C3 C4 C6 127(4) . . ?
C5 C4 C3 123(3) . . ?
C5 C4 H4 90.0 . . ?
C5 C4 C6 110(5) . . ?
C6 C4 H4 90.0 . . ?
N1 C5 H5A 107.9 . . ?
N1 C5 H5B 107.9 . . ?
C4 C5 N1 118(3) . . ?
C4 C5 H5A 107.9 . . ?
C4 C5 H5B 107.9 . . ?
H5A C5 H5B 107.2 . . ?
N2 C6 C4 118(4) . . ?
N2 C6 H6A 107.8 . . ?
N2 C6 H6B 107.8 . . ?
C4 C6 H6A 107.6 . . ?
C4 C6 H6B 107.6 . . ?
H6A C6 H6B 107.1 . . ?
N3 C7 H7 118.3 . . ?
N4 C7 H7 118.4 . . ?
N4 C7 N3 123(4) . . ?
C7 N3 H3C 120.0 . . ?
C7 N3 H3D 120.0 . . ?
H3C N3 H3D 120.0 . . ?
C7 N4 H4A 120.1 . . ?
C7 N4 H4B 119.9 . . ?
H4A N4 H4B 120.0 . . ?

loop_
_geom_bond_atom_site_label_1
_geom_bond_atom_site_label_2
_geom_bond_distance
_geom_bond_site_symmetry_2
_geom_bond_publ_flag
Pb1 Br3 2.961(8) 4_565 ?
Pb1 Br3 2.961(8) 3_545 ?
Pb1 Br3 3.026(8) . ?
Pb1 Br3 3.026(9) 2_565 ?
Pb1 Br6 3.027(13) . ?
Pb1 Br9 2.889(9) . ?
Pb2 Br4 2.963(8) 4_565 ?
Pb2 Br4 2.963(8) 3_545 ?
Pb2 Br4 3.024(8) 2_565 ?
Pb2 Br4 3.024(8) . ?
Pb2 Br6 3.095(13) . ?
Pb2 Br8 2.916(10) . ?
Br3 Pb1 2.961(8) 3_455 ?
Br4 Pb2 2.963(8) 3_455 ?
N1 H1A 0.8900 . ?
N1 H1B 0.8900 . ?
N1 C1 1.475(19) . ?
N1 C5 1.478(19) . ?
N2 H2A 0.9690 . ?
N2 H2B 0.9690 . ?
N2 H2C 0.9690 . ?
N2 C6 1.48(3) . ?
C1 H1C 0.9700 . ?
C1 H1D 0.9700 . ?
C1 C2 1.46(3) . ?
C2 H2D 0.9700 . ?
C2 H2E 0.9700 . ?
C2 C3 1.50(3) . ?
C3 H3A 0.9700 . ?
C3 H3B 0.9700 . ?
C3 C4 1.484(16) . ?
C4 H4 0.9800 . ?
C4 C5 1.471(19) . ?
C4 C6 1.505(19) . ?
C5 H5A 0.9700 . ?
C5 H5B 0.9700 . ?
C6 H6A 0.9700 . ?
C6 H6B 0.9700 . ?
C7 H7 0.9300 . ?
C7 N3 1.379(16) . ?
C7 N4 1.37(2) . ?
N3 H3C 0.8600 . ?
N3 H3D 0.8600 . ?
N4 H4A 0.8600 . ?
N4 H4B 0.8600 . ?

loop_
_geom_torsion_atom_site_label_1
_geom_torsion_atom_site_label_2
_geom_torsion_atom_site_label_3
_geom_torsion_atom_site_label_4
_geom_torsion
_geom_torsion_site_symmetry_1
_geom_torsion_site_symmetry_2
_geom_torsion_site_symmetry_3
_geom_torsion_site_symmetry_4
_geom_torsion_publ_flag
N1 C1 C2 C3 0.000(16) . . . . ?
C1 N1 C5 C4 0.000(8) . . . . ?
C1 C2 C3 C4 0.000(8) . . . . ?
C2 C3 C4 C5 0.000(11) . . . . ?
C2 C3 C4 C6 180.000(11) . . . . ?
C3 C4 C5 N1 0.000(11) . . . . ?
C3 C4 C6 N2 0.000(13) . . . . ?
C5 N1 C1 C2 0.000(11) . . . . ?
C5 C4 C6 N2 180.00(2) . . . . ?
C6 C4 C5 N1 180.000(17) . . . . ?

loop_
_twin_individual_id
_twin_individual_mass_fraction_refined
1 0.465(15)
2 0.535(15)
